data_7235245
loop_
_publ_author_name
'Go\/ldyn, Mateusz'
'Larowska, Daria'
'Nowak, Weronika'
'Bartoszak-Adamska, El\.zbieta'

_publ_section_title
;
 Synthon hierarchy in theobromine cocrystals with hydroxybenzoic acids as
 coformers
;
_journal_name_full CrystEngComm
_journal_paper_doi 10.1039/C9CE01195A
_journal_year 2019
_chemical_formula_moiety 'C7 H8 N4 O2, C7 H6 O4'
_chemical_formula_sum 'C14 H14 N4 O6'
_chemical_formula_weight 334.29
_chemical_name_systematic 'theobromine-2,5-dihydroxybenzoic acid'
_space_group_crystal_system triclinic
_space_group_IT_number 2
_space_group_name_Hall '-P 1'
_space_group_name_H-M_alt 'P -1'
_atom_sites_solution_hydrogens difmap
_atom_sites_solution_primary dual
_audit_creation_date 2019-07-03
_audit_creation_method
;
Olex2 1.2
(compiled 2018.05.29 svn.r3508 for OlexSys, GUI svn.r5506)
;
_audit_update_record
;
2019-07-03 deposited with the CCDC.	2019-11-21 downloaded from the CCDC.
;
_cell_angle_alpha 79.391(4)
_cell_angle_beta 78.550(4)
_cell_angle_gamma 77.232(4)
_cell_formula_units_Z 2
_cell_length_a 6.8492(3)
_cell_length_b 7.9605(4)
_cell_length_c 14.0276(8)
_cell_measurement_reflns_used 5805
_cell_measurement_temperature 130.3(4)
_cell_measurement_theta_max 75.8000
_cell_measurement_theta_min 3.2210
_cell_volume 723.16(7)
_computing_cell_refinement 'CrysAlisPro 1.171.39.46 (Rigaku OD, 2018)'
_computing_data_collection 'CrysAlisPro 1.171.39.46 (Rigaku OD, 2018)'
_computing_data_reduction 'CrysAlisPro 1.171.39.46 (Rigaku OD, 2018)'
_computing_molecular_graphics 'Olex2 (Dolomanov et al., 2009)'
_computing_publication_material 'Olex2 (Dolomanov et al., 2009)'
_computing_structure_refinement 'ShelXL (Sheldrick, 2015)'
_computing_structure_solution 'ShelXT (Sheldrick, 2015)'
_diffrn_ambient_environment N~2~
_diffrn_ambient_temperature 130.3(4)
_diffrn_detector 'CCD plate'
_diffrn_detector_area_resol_mean 10.5357
_diffrn_detector_type Atlas
_diffrn_measured_fraction_theta_full 1.000
_diffrn_measured_fraction_theta_max 0.979
_diffrn_measurement_details
;
List of Runs (angles in degrees, time in seconds):

  # Type    Start    End  Width  t~exp~   \w     \q     \k     \f   Frames
#--------------------------------------------------------------------------
  1  \w    -97.00  -2.00   1.00    1.25    --  -41.24 125.00 -60.00   95
  2  \w      2.00  97.00   1.00    1.25    --   41.24-125.00-180.00   95
  3  \w    -33.00  66.00   1.00    1.25    --   41.24 -37.00  30.00   99
  4  \w     17.00 116.00   1.00    1.25    --   41.24  37.00 -60.00   99
  5  \w     13.00 113.00   1.00    1.25    --   41.24  57.00-180.00  100
  6  \w     36.00  69.00   1.00   11.25    --  112.00 -30.00-150.00   33
  7  \w     39.00  77.00   1.00   11.25    --  112.00 -45.00 120.00   38
  8  \w     29.00 110.00   1.00   11.25    --  112.00 -94.00  60.00   81
  9  \w     29.00 110.00   1.00   11.25    --  112.00 -94.00 150.00   81
 10  \w     36.00  69.00   1.00   11.25    --  112.00 -30.00 -90.00   33
 11  \w     36.00 113.00   1.00   11.25    --  112.00-111.00-180.00   77
 12  \w     36.00 113.00   1.00   11.25    --  112.00-111.00-120.00   77
 13  \w     36.00  69.00   1.00   11.25    --  112.00 -30.00  60.00   33
 14  \w     36.00  69.00   1.00   11.25    --  112.00 -30.00 -60.00   33
 15  \w     39.00  77.00   1.00   11.25    --  112.00 -45.00  30.00   38
 16  \w     36.00 113.00   1.00   11.25    --  112.00-111.00 -30.00   77
 17  \w     36.00 145.00   1.00   11.25    --  112.00 -77.00-120.00  109
 18  \w     84.00 158.00   1.00   11.25    --  112.00  30.00-120.00   74
 19  \w     36.00 145.00   1.00   11.25    --  112.00 -77.00   0.00  109
 20  \w     24.00 158.00   1.00   11.25    --  112.00   0.00-150.00  134
 21  \w     36.00 113.00   1.00   11.25    --  112.00-111.00  30.00   77
 22  \w     84.00 158.00   1.00   11.25    --  112.00  30.00  60.00   74
 23  \w     39.00  77.00   1.00   11.25    --  112.00 -45.00-180.00   38
 24  \w     86.00 158.00   1.00   11.25    --  112.00  45.00 -60.00   72
 25  \w   -121.00   0.00   1.00    1.25    --  -41.24 -19.00  60.00  121
 26  \w   -116.00 -17.00   1.00    1.25    --  -41.24 -37.00   0.00   99
 27  \w    -39.00  82.00   1.00    1.25    --   41.24 -19.00-180.00  121
 28  \w      9.00 117.00   1.00    1.25    --   41.24  77.00-120.00  108
 29  \w      9.00 117.00   1.00    1.25    --   41.24  77.00 -30.00  108
 30  \w      9.00 117.00   1.00    1.25    --   41.24  77.00 120.00  108
 31  \w      9.00 117.00   1.00    1.25    --   41.24  77.00  30.00  108
 32  \w     86.00 137.00   1.00   11.25    --  112.00  45.00 -30.00   51
 33  \w     83.00 158.00   1.00   11.25    --  112.00  61.00  90.00   75
 34  \w     83.00 158.00   1.00   11.25    --  112.00  61.00-180.00   75
 35  \w     79.00 158.00   1.00   11.25    --  112.00  77.00-120.00   79
 36  \w     86.00 158.00   1.00   11.25    --  112.00  45.00   0.00   72
;
_diffrn_measurement_device 'four-circle diffractometer'
_diffrn_measurement_device_type 'SuperNova, Single source at offset/far, Atlas'
_diffrn_measurement_method '\w scans'
_diffrn_orient_matrix_type 'CrysAlisPro convention (1999,Acta A55,543-557)'
_diffrn_orient_matrix_UB_11 0.0522100000
_diffrn_orient_matrix_UB_12 -0.0935246000
_diffrn_orient_matrix_UB_13 -0.0912828000
_diffrn_orient_matrix_UB_21 -0.2279168000
_diffrn_orient_matrix_UB_22 0.0174137000
_diffrn_orient_matrix_UB_23 -0.0015604000
_diffrn_orient_matrix_UB_31 -0.0007338000
_diffrn_orient_matrix_UB_32 0.1766108000
_diffrn_orient_matrix_UB_33 -0.0670619000
_diffrn_radiation_monochromator mirror
_diffrn_radiation_probe x-ray
_diffrn_radiation_type CuK\a
_diffrn_radiation_wavelength 1.54184
_diffrn_reflns_av_R_equivalents 0.0266
_diffrn_reflns_av_unetI/netI 0.0179
_diffrn_reflns_Laue_measured_fraction_full 1.000
_diffrn_reflns_Laue_measured_fraction_max 0.979
_diffrn_reflns_limit_h_max 8
_diffrn_reflns_limit_h_min -8
_diffrn_reflns_limit_k_max 9
_diffrn_reflns_limit_k_min -9
_diffrn_reflns_limit_l_max 17
_diffrn_reflns_limit_l_min -17
_diffrn_reflns_number 11318
_diffrn_reflns_point_group_measured_fraction_full 1.000
_diffrn_reflns_point_group_measured_fraction_max 0.979
_diffrn_reflns_theta_full 67.684
_diffrn_reflns_theta_max 76.366
_diffrn_reflns_theta_min 3.250
_diffrn_source 'micro-focus sealed X-ray tube'
_diffrn_source_type 'SuperNova (Cu) X-ray Source'
_exptl_absorpt_coefficient_mu 1.046
_exptl_absorpt_correction_T_max 1.00000
_exptl_absorpt_correction_T_min 0.82536
_exptl_absorpt_correction_type multi-scan
_exptl_absorpt_process_details
;
CrysAlisPro 1.171.39.46 (Rigaku Oxford Diffraction, 2018)
Empirical absorption correction using spherical harmonics,
 implemented in SCALE3 ABSPACK scaling algorithm.
;
_exptl_crystal_colour 'clear light colourless'
_exptl_crystal_colour_lustre clear
_exptl_crystal_colour_modifier light
_exptl_crystal_colour_primary colourless
_exptl_crystal_density_diffrn 1.535
_exptl_crystal_description plate
_exptl_crystal_F_000 348
_exptl_crystal_preparation 'theobromine and 2,5-dihydroxybenzoic acid was dissolved in methanol-water solution'
_exptl_crystal_recrystallization_method 'cocrystallization by slow evaporation from methanol-water solution'
_exptl_crystal_size_max 0.28
_exptl_crystal_size_mid 0.1
_exptl_crystal_size_min 0.04
_refine_diff_density_max 0.410
_refine_diff_density_min -0.317
_refine_diff_density_rms 0.091
_refine_ls_extinction_method none
_refine_ls_goodness_of_fit_ref 1.047
_refine_ls_hydrogen_treatment refall
_refine_ls_matrix_type full
_refine_ls_number_parameters 273
_refine_ls_number_reflns 2963
_refine_ls_number_restraints 0
_refine_ls_restrained_S_all 1.047
_refine_ls_R_factor_all 0.0556
_refine_ls_R_factor_gt 0.0519
_refine_ls_shift/su_max 0.000
_refine_ls_shift/su_mean 0.000
_refine_ls_structure_factor_coef Fsqd
_refine_ls_weighting_details 'w=1/[\s^2^(Fo^2^)+(0.1061P)^2^+0.2879P] where P=(Fo^2^+2Fc^2^)/3'
_refine_ls_weighting_scheme calc
_refine_ls_wR_factor_gt 0.1499
_refine_ls_wR_factor_ref 0.1553
_reflns_Friedel_coverage 0.000
_reflns_number_gt 2678
_reflns_number_total 2963
_reflns_threshold_expression 'I > 2\s(I)'
_cod_data_source_file c9ce01195a2.cif
_cod_data_source_block tb-k25dhb-1-1bnext
_cod_database_code 7235245
_shelx_shelxl_version_number 2016/6
_chemical_oxdiff_formula 'C14 H14 N4 O6'
_chemical_oxdiff_usercomment '130.5 K (poczatek) 0.04 x 0.10 x 0.28'
_shelx_space_group_comment
;
The symmetry employed for this shelxl refinement is uniquely defined
by the following loop, which should always be used as a source of
symmetry information in preference to the above space-group names.
They are only intended as comments.
;
_shelx_estimated_absorpt_t_max 0.959
_shelx_estimated_absorpt_t_min 0.758
_reflns_odcompleteness_completeness 99.96
_reflns_odcompleteness_iscentric 1
_reflns_odcompleteness_theta 69.95
_olex2_refinement_description
;
;
_olex2_date_sample_data_collection 2019-03-09
_olex2_exptl_crystal_mounting_method 'crystal was mounted on loop by glue'
_olex2_submission_original_sample_id TBR-25DHBA
_olex2_submission_special_instructions 'No special instructions were received'
_oxdiff_exptl_absorpt_empirical_details
;
Empirical correction (ABSPACK) includes:
- Absorption correction using spherical harmonics
- Frame scaling
;
_oxdiff_exptl_absorpt_empirical_full_max 1.328
_oxdiff_exptl_absorpt_empirical_full_min 0.725

loop_
_space_group_symop_operation_xyz
'x, y, z'
'-x, -y, -z'

loop_
_atom_site_label
_atom_site_type_symbol
_atom_site_fract_x
_atom_site_fract_y
_atom_site_fract_z
_atom_site_U_iso_or_equiv
_atom_site_adp_type
_atom_site_occupancy
_atom_site_site_symmetry_order
_atom_site_calc_flag
O5 O 1.0427(2) 0.77843(16) 0.02734(9) 0.0284(3) Uani 1 1 d
O2 O 0.70432(19) 0.51625(16) 0.54411(9) 0.0287(3) Uani 1 1 d
O6 O 0.7262(2) 1.17284(16) 0.23346(9) 0.0295(3) Uani 1 1 d
O3 O 0.7864(2) 0.00039(17) 0.68386(10) 0.0332(3) Uani 1 1 d
O1 O 0.8256(2) 0.23549(17) 0.52934(9) 0.0314(3) Uani 1 1 d
O4 O 0.3773(2) 0.53067(19) 0.89567(10) 0.0346(3) Uani 1 1 d
N2 N 0.7827(2) 0.88877(18) 0.30368(10) 0.0225(3) Uani 1 1 d
N1 N 0.8877(2) 0.96957(18) 0.13472(10) 0.0234(3) Uani 1 1 d
N3 N 1.0083(2) 0.49721(18) 0.21114(10) 0.0226(3) Uani 1 1 d
N4 N 0.8610(2) 0.57534(18) 0.35712(10) 0.0231(3) Uani 1 1 d
C11 C 0.9504(2) 0.6758(2) 0.19721(12) 0.0219(4) Uani 1 1 d
C6 C 0.5521(2) 0.4442(2) 0.73983(12) 0.0233(4) Uani 1 1 d
C10 C 0.8607(2) 0.7190(2) 0.28834(12) 0.0209(3) Uani 1 1 d
C8 C 0.9678(2) 0.8030(2) 0.11212(12) 0.0221(3) Uani 1 1 d
C9 C 0.7941(2) 1.0193(2) 0.22500(12) 0.0226(3) Uani 1 1 d
C1 C 0.6551(2) 0.3095(2) 0.68579(12) 0.0228(4) Uani 1 1 d
C12 C 0.9517(3) 0.4442(2) 0.30681(12) 0.0242(4) Uani 1 1 d
C5 C 0.4803(2) 0.4067(2) 0.83931(13) 0.0268(4) Uani 1 1 d
C2 C 0.6862(2) 0.1365(2) 0.73235(13) 0.0260(4) Uani 1 1 d
C7 C 0.7353(2) 0.3504(2) 0.57947(12) 0.0242(4) Uani 1 1 d
C13 C 0.6888(3) 0.9310(2) 0.40194(13) 0.0288(4) Uani 1 1 d
C3 C 0.6141(3) 0.1013(2) 0.83263(14) 0.0314(4) Uani 1 1 d
C14 C 1.1144(3) 0.3889(2) 0.13578(14) 0.0288(4) Uani 1 1 d
C4 C 0.5139(3) 0.2340(3) 0.88543(13) 0.0304(4) Uani 1 1 d
H6 H 0.537(3) 0.555(3) 0.7033(16) 0.026(5) Uiso 1 1 d
H4A H 0.466(3) 0.213(3) 0.9577(17) 0.027(5) Uiso 1 1 d
H14A H 1.230(4) 0.433(4) 0.104(2) 0.041(6) Uiso 1 1 d
H3A H 0.636(3) -0.017(3) 0.8644(18) 0.031(6) Uiso 1 1 d
H4 H 0.360(4) 0.628(4) 0.858(2) 0.041(7) Uiso 1 1 d
H12 H 0.978(3) 0.326(3) 0.3365(17) 0.025(5) Uiso 1 1 d
H1 H 0.898(3) 1.053(3) 0.0861(18) 0.028(5) Uiso 1 1 d
H3 H 0.821(4) 0.051(4) 0.618(2) 0.058(8) Uiso 1 1 d
H14B H 1.025(4) 0.398(4) 0.091(2) 0.050(7) Uiso 1 1 d
H2 H 0.764(4) 0.525(4) 0.476(2) 0.045(7) Uiso 1 1 d
H13A H 0.568(6) 0.894(5) 0.422(3) 0.086(11) Uiso 1 1 d
H14C H 1.143(4) 0.267(4) 0.171(2) 0.057(8) Uiso 1 1 d
H13B H 0.778(5) 0.867(5) 0.450(3) 0.080(11) Uiso 1 1 d
H13C H 0.665(6) 1.051(5) 0.402(3) 0.089(12) Uiso 1 1 d

loop_
_atom_site_aniso_label
_atom_site_aniso_U_11
_atom_site_aniso_U_22
_atom_site_aniso_U_33
_atom_site_aniso_U_23
_atom_site_aniso_U_13
_atom_site_aniso_U_12
O5 0.0420(7) 0.0218(6) 0.0185(6) -0.0027(4) 0.0019(5) -0.0068(5)
O2 0.0373(7) 0.0231(6) 0.0216(6) 0.0012(5) -0.0011(5) -0.0043(5)
O6 0.0385(7) 0.0187(6) 0.0267(6) -0.0031(5) 0.0013(5) -0.0019(5)
O3 0.0378(7) 0.0210(6) 0.0355(7) -0.0018(5) -0.0012(6) -0.0011(5)
O1 0.0382(7) 0.0264(7) 0.0268(6) -0.0053(5) -0.0008(5) -0.0028(5)
O4 0.0364(7) 0.0338(8) 0.0244(7) -0.0028(6) 0.0013(5) 0.0059(6)
N2 0.0269(6) 0.0197(7) 0.0190(7) -0.0027(5) 0.0009(5) -0.0047(5)
N1 0.0302(7) 0.0183(7) 0.0190(7) 0.0000(5) 0.0001(5) -0.0053(5)
N3 0.0274(7) 0.0174(7) 0.0213(7) -0.0019(5) -0.0014(5) -0.0039(5)
N4 0.0269(7) 0.0206(7) 0.0208(7) 0.0001(5) -0.0030(5) -0.0061(5)
C11 0.0244(7) 0.0186(8) 0.0221(8) -0.0031(6) -0.0017(6) -0.0046(6)
C6 0.0223(7) 0.0217(8) 0.0238(8) 0.0013(6) -0.0036(6) -0.0036(6)
C10 0.0222(7) 0.0201(8) 0.0202(7) -0.0020(6) -0.0028(6) -0.0051(6)
C8 0.0258(7) 0.0199(8) 0.0204(8) -0.0025(6) -0.0016(6) -0.0062(6)
C9 0.0247(7) 0.0202(8) 0.0219(8) -0.0032(6) -0.0002(6) -0.0053(6)
C1 0.0207(7) 0.0227(8) 0.0239(8) 0.0002(6) -0.0036(6) -0.0050(6)
C12 0.0279(8) 0.0197(8) 0.0235(8) 0.0005(6) -0.0035(6) -0.0054(6)
C5 0.0214(7) 0.0288(9) 0.0261(9) -0.0014(7) -0.0017(6) -0.0005(6)
C2 0.0223(7) 0.0219(8) 0.0312(9) 0.0001(7) -0.0029(6) -0.0036(6)
C7 0.0241(7) 0.0243(8) 0.0234(8) -0.0026(6) -0.0029(6) -0.0046(6)
C13 0.0347(9) 0.0282(9) 0.0210(8) -0.0070(7) 0.0036(7) -0.0051(7)
C3 0.0279(8) 0.0267(9) 0.0322(10) 0.0068(7) -0.0021(7) -0.0016(7)
C14 0.0359(9) 0.0208(8) 0.0270(8) -0.0066(7) 0.0017(7) -0.0030(7)
C4 0.0272(8) 0.0327(10) 0.0236(8) 0.0060(7) 0.0008(6) -0.0023(7)

loop_
_atom_type_symbol
_atom_type_description
_atom_type_scat_dispersion_real
_atom_type_scat_dispersion_imag
_atom_type_scat_source
C C 0.0181 0.0091 'International Tables Vol C Tables 4.2.6.8 and 6.1.1.4'
H H 0.0000 0.0000 'International Tables Vol C Tables 4.2.6.8 and 6.1.1.4'
N N 0.0311 0.0180 'International Tables Vol C Tables 4.2.6.8 and 6.1.1.4'
O O 0.0492 0.0322 'International Tables Vol C Tables 4.2.6.8 and 6.1.1.4'

loop_
_geom_angle_atom_site_label_1
_geom_angle_atom_site_label_2
_geom_angle_atom_site_label_3
_geom_angle
C7 O2 H2 106.4(17)
C2 O3 H3 105.0(19)
C5 O4 H4 107.4(18)
C10 N2 C13 121.15(15)
C9 N2 C10 118.83(14)
C9 N2 C13 120.02(14)
C8 N1 H1 115.6(15)
C9 N1 C8 128.47(15)
C9 N1 H1 115.9(15)
C11 N3 C14 126.33(14)
C12 N3 C11 106.33(14)
C12 N3 C14 127.33(15)
C12 N4 C10 104.06(14)
N3 C11 C8 132.25(15)
C10 C11 N3 105.49(15)
C10 C11 C8 122.26(16)
C1 C6 H6 114.8(14)
C5 C6 C1 120.25(16)
C5 C6 H6 125.0(14)
N4 C10 N2 126.54(15)
N4 C10 C11 111.08(15)
C11 C10 N2 122.38(16)
O5 C8 N1 121.18(15)
O5 C8 C11 127.50(16)
N1 C8 C11 111.31(14)
O6 C9 N2 122.12(15)
O6 C9 N1 121.16(16)
N2 C9 N1 116.73(15)
C6 C1 C7 120.13(15)
C2 C1 C6 120.14(16)
C2 C1 C7 119.71(15)
N3 C12 H12 123.6(14)
N4 C12 N3 113.04(15)
N4 C12 H12 123.4(14)
O4 C5 C6 123.22(16)
O4 C5 C4 117.53(16)
C6 C5 C4 119.25(16)
O3 C2 C1 122.80(16)
O3 C2 C3 118.35(15)
C3 C2 C1 118.85(16)
O2 C7 C1 114.77(15)
O1 C7 O2 123.20(16)
O1 C7 C1 122.02(16)
N2 C13 H13A 111(2)
N2 C13 H13B 109(2)
N2 C13 H13C 110(2)
H13A C13 H13B 106(3)
H13A C13 H13C 109(3)
H13B C13 H13C 112(3)
C2 C3 H3A 118.7(14)
C4 C3 C2 120.79(17)
C4 C3 H3A 120.5(14)
N3 C14 H14A 107.5(16)
N3 C14 H14B 107.3(17)
N3 C14 H14C 105.9(17)
H14A C14 H14B 110(2)
H14A C14 H14C 115(2)
H14B C14 H14C 111(2)
C5 C4 H4A 116.9(13)
C3 C4 C5 120.72(17)
C3 C4 H4A 122.4(13)

loop_
_geom_bond_atom_site_label_1
_geom_bond_atom_site_label_2
_geom_bond_distance
O5 C8 1.231(2)
O2 C7 1.308(2)
O2 H2 0.96(3)
O6 C9 1.227(2)
O3 C2 1.366(2)
O3 H3 0.94(3)
O1 C7 1.236(2)
O4 C5 1.362(2)
O4 H4 0.85(3)
N2 C10 1.378(2)
N2 C9 1.372(2)
N2 C13 1.466(2)
N1 C8 1.387(2)
N1 C9 1.386(2)
N1 H1 0.87(3)
N3 C11 1.377(2)
N3 C12 1.337(2)
N3 C14 1.464(2)
N4 C10 1.354(2)
N4 C12 1.336(2)
C11 C10 1.374(2)
C11 C8 1.420(2)
C6 C1 1.405(2)
C6 C5 1.385(2)
C6 H6 0.93(2)
C1 C2 1.401(2)
C1 C7 1.485(2)
C12 H12 0.95(2)
C5 C4 1.398(3)
C2 C3 1.393(3)
C13 H13A 0.92(4)
C13 H13B 0.99(4)
C13 H13C 0.93(4)
C3 C4 1.379(3)
C3 H3A 0.96(3)
C14 H14A 0.93(3)
C14 H14B 0.95(3)
C14 H14C 1.00(3)
C4 H4A 1.00(2)

loop_
_geom_hbond_atom_site_label_D
_geom_hbond_atom_site_label_H
_geom_hbond_atom_site_label_A
_geom_hbond_distance_DH
_geom_hbond_distance_HA
_geom_hbond_distance_DA
_geom_hbond_angle_DHA
_geom_hbond_site_symmetry_A
O4 H4 O6 0.85(3) 1.91(3) 2.7477(19) 168(2) 2_676
N1 H1 O5 0.87(3) 1.92(3) 2.7808(19) 172(2) 2_775
O3 H3 O1 0.94(3) 1.75(3) 2.6019(19) 150(3) .
O2 H2 N4 0.96(3) 1.68(3) 2.6277(19) 171(3) .

loop_
_geom_torsion_atom_site_label_1
_geom_torsion_atom_site_label_2
_geom_torsion_atom_site_label_3
_geom_torsion_atom_site_label_4
_geom_torsion
O3 C2 C3 C4 179.28(15)
O4 C5 C4 C3 178.92(16)
N3 C11 C10 N2 -179.95(14)
N3 C11 C10 N4 -0.06(18)
N3 C11 C8 O5 0.3(3)
N3 C11 C8 N1 -179.51(16)
C11 N3 C12 N4 -0.21(19)
C6 C1 C2 O3 -179.53(14)
C6 C1 C2 C3 -0.3(3)
C6 C1 C7 O2 1.1(2)
C6 C1 C7 O1 -179.54(15)
C6 C5 C4 C3 -1.1(3)
C10 N2 C9 O6 179.44(15)
C10 N2 C9 N1 -0.9(2)
C10 N4 C12 N3 0.16(19)
C10 C11 C8 O5 -179.09(16)
C10 C11 C8 N1 1.1(2)
C8 N1 C9 O6 -178.43(15)
C8 N1 C9 N2 2.0(3)
C8 C11 C10 N2 -0.4(3)
C8 C11 C10 N4 179.46(14)
C9 N2 C10 N4 -179.56(14)
C9 N2 C10 C11 0.3(2)
C9 N1 C8 O5 178.22(16)
C9 N1 C8 C11 -2.0(2)
C1 C6 C5 O4 -179.21(14)
C1 C6 C5 C4 0.8(3)
C1 C2 C3 C4 0.0(3)
C12 N3 C11 C10 0.16(18)
C12 N3 C11 C8 -179.30(17)
C12 N4 C10 N2 179.83(15)
C12 N4 C10 C11 -0.06(18)
C5 C6 C1 C2 -0.1(3)
C5 C6 C1 C7 -178.88(14)
C2 C1 C7 O2 -177.68(14)
C2 C1 C7 O1 1.7(3)
C2 C3 C4 C5 0.7(3)
C7 C1 C2 O3 -0.8(2)
C7 C1 C2 C3 178.46(15)
C13 N2 C10 N4 0.5(3)
C13 N2 C10 C11 -179.67(15)
C13 N2 C9 O6 -0.6(3)
C13 N2 C9 N1 179.04(14)
C14 N3 C11 C10 -178.73(15)
C14 N3 C11 C8 1.8(3)
C14 N3 C12 N4 178.67(15)
